data_7115255
loop_
_publ_author_name
'Wu, He-Ping'
'Janiak, Christoph'
'Uehlin, Lars'
'Kl\"ufers, Peter'
'Mayer, Peter'

_publ_section_title
;
 2,2&#x2032;-Bi-1,6-naphthyridine metal complexes: a new ligand and a
 novel 2 \\times 2 inclined interpenetration of (4,4) nets or formation of
 helicoidal chains&#x2020;
;
_journal_issue 23
_journal_name_full 'Chemical Communications'
_journal_page_first 2637
_journal_paper_doi 10.1039/a807522k
_journal_year 1998
_chemical_compound_source 'crystal provided by C. Janiak, Uni  FR''
_chemical_formula_moiety '2(C16 N4 H10), 2(S C N), Co'
_chemical_formula_sum 'C34 H20 Co N10 S2'
_chemical_formula_weight 691.655
_chemical_name_common 'Co-BNP-KSCN, Nr. 2943'
_chemical_name_systematic Di-(2,2'-bis(1,6-naphthyridine))-dithiocyanato-cobalt(II)
_space_group_IT_number 64
_symmetry_cell_setting orthorhombic
_symmetry_Int_Tables_number 64
_symmetry_space_group_name_Hall '-C 2ac 2'
_symmetry_space_group_name_H-M 'C m c a'
_atom_sites_solution_hydrogens geom
_atom_sites_solution_primary direct
_atom_sites_solution_secondary difmap
_audit_block_code Co_BNP_SCN_c103_janiak
_audit_creation_date 02-Sep-98
_audit_creation_method 'form98_1/compatible with shelxl97-2'
_cell_angle_alpha 90.00
_cell_angle_beta 90.00
_cell_angle_gamma 90.00
_cell_formula_units_Z 4
_cell_length_a 21.4385(17)
_cell_length_b 15.9180(10)
_cell_length_c 8.3683(5)
_cell_measurement_reflns_used 5000
_cell_measurement_temperature 200(2)
_cell_measurement_theta_max 27.9
_cell_measurement_theta_min 2.8
_cell_volume 2855.7(3)
_computing_cell_refinement 'Stoe IPDS software (Darmstadt, Germany)'
_computing_data_collection 'Stoe IPDS software (Darmstadt, Germany)'
_computing_data_reduction 'Stoe IPDS software (Darmstadt, Germany)'
_computing_molecular_graphics
;ORTEP (M. N. Burnett, C. K. Johnson, ORTEP-III: Oak Ridge Thermal 
Ellipsoid
 Plot Program for Crystal Structure Illustrations, Oak Ridge National
 Laboratory Report ORNL-6895, 1996). Windows version (L. J. Farrugia, 
Univ.
 Glasgow) used --- SCHAKAL (E. Keller, University of  Freiburg 
(Breisgau),
 Germany, 1995).
;
_computing_publication_material
;PLATON (A. L. Spek, Acta Crystallogr, Sect. A, 1990, 46, C34, 1995 
version).
--- T.B.Cohen, Pure Appl. Chem. 1996,68,2339-2359 (atomic masses).
;
_computing_structure_refinement 'SHELXL-97 (G. M. Sheldrick. University of G\"ottingen, 97-2 version)'
_computing_structure_solution 'SHELXS-97 (G. M. Sheldrick. University of G\"ottingen, Germany, 1997)'
_diffrn_ambient_temperature 200(2)
_diffrn_measured_fraction_theta_full .961
_diffrn_measured_fraction_theta_max .961
_diffrn_measurement_device 'image-plate area detector'
_diffrn_measurement_device_type 'Stoe IPDS'
_diffrn_measurement_method 'area detection'
_diffrn_radiation_collimation '0.8 mm collimator'
_diffrn_radiation_monochromator graphite
_diffrn_radiation_source 'fine-focus sealed tube'
_diffrn_radiation_type MoK\a
_diffrn_radiation_wavelength 0.71073
_diffrn_reflns_av_R_equivalents 0.0384
_diffrn_reflns_av_sigmaI/netI 0.0371
_diffrn_reflns_limit_h_max 28
_diffrn_reflns_limit_h_min -28
_diffrn_reflns_limit_k_max 20
_diffrn_reflns_limit_k_min -14
_diffrn_reflns_limit_l_max 10
_diffrn_reflns_limit_l_min -10
_diffrn_reflns_number 7660
_diffrn_reflns_theta_full 27.93
_diffrn_reflns_theta_max 27.93
_diffrn_reflns_theta_min 2.91
_exptl_absorpt_coefficient_mu 0.795
_exptl_absorpt_correction_T_max 0.9657
_exptl_absorpt_correction_T_min 0.8958
_exptl_absorpt_correction_type numerical
_exptl_absorpt_process_details 'XRed, Stoe (Darmstadt, Germany)'
_exptl_crystal_colour orange
_exptl_crystal_density_diffrn 1.60871(17)
_exptl_crystal_density_method 'not measured'
_exptl_crystal_description needle
_exptl_crystal_F_000 1412
_exptl_crystal_size_max 0.47
_exptl_crystal_size_mid 0.15
_exptl_crystal_size_min 0.06
_refine_diff_density_max .643
_refine_diff_density_min -.414
_refine_diff_density_rms .077
_refine_ls_extinction_method none
_refine_ls_goodness_of_fit_ref 0.948
_refine_ls_hydrogen_treatment refall
_refine_ls_matrix_type full
_refine_ls_number_parameters 133
_refine_ls_number_reflns 1698
_refine_ls_number_restraints 0
_refine_ls_restrained_S_all 0.948
_refine_ls_R_factor_all 0.0468
_refine_ls_R_factor_gt 0.0321
_refine_ls_shift/su_max 0.000
_refine_ls_shift/su_mean 0.000
_refine_ls_structure_factor_coef Fsqd
_refine_ls_weighting_scheme calc
_refine_ls_wR_factor_gt 0.0744
_refine_ls_wR_factor_ref 0.0785
_reflns_number_gt 1334
_reflns_number_total 1698
_reflns_threshold_expression >2sigma(I)
_cod_data_source_file 807522k.txt
_cod_data_source_block c103
_cod_depositor_comments
;
The following automatic conversions were performed:
'_atom_site_symetry_multiplicity' tag replaced with
'_atom_site_symmetry_multiplicity'.

Automatic conversion script
Id: cif_correct_tags 1440 2010-10-19 06:21:57Z saulius 
;
_cod_original_cell_volume 2855.8(3)
_cod_database_code 7115255
_diffr_source_type 'Spellman DF4 Series'
_diffr_source_power 2.00_kW
_diffr_source_voltage 50_kV
_diffr_source_current 40_mA
_kl_diffrn_detector_area_phi_start 0.0
_kl_diffrn_detector_area_phi_end 118.0
_kl_diffrn_detector_area_phi_incr 1.0
_kl_diffrn_detector_area_expos_time 8.00_min
_kl_diffrn_detector_area_plate_dist 60.0_mm
_kl_diffrn_detector_area_eff_mos_spread 0.008
_kl_diffrn_detector_area_profile_funct dynamic
_kl_diffrn_detector_area_profile_min 9
_kl_diffrn_detector_area_profile_max 21

loop_
_symmetry_equiv_pos_as_xyz
'x, y, z'
'x, -y, -z'
'x, -y+1/2, z+1/2'
'x, y+1/2, -z+1/2'
'x+1/2, y+1/2, z'
'x+1/2, -y+1/2, -z'
'x+1/2, -y+1, z+1/2'
'x+1/2, y+1, -z+1/2'
'-x, -y, -z'
'-x, y, z'
'-x, y-1/2, -z-1/2'
'-x, -y-1/2, z-1/2'
'-x+1/2, -y+1/2, -z'
'-x+1/2, y+1/2, z'
'-x+1/2, y, -z-1/2'
'-x+1/2, -y, z-1/2'

loop_
_atom_site_label
_atom_site_type_symbol
_atom_site_fract_x
_atom_site_fract_y
_atom_site_fract_z
_atom_site_U_iso_or_equiv
_atom_site_adp_type
_atom_site_occupancy
_atom_site_symmetry_multiplicity
_atom_site_calc_flag
_atom_site_refinement_flags
Co Co 0.5000 0.0000 0.0000 0.01029(13) Uani 1 4 d S
S S 0.5000 -0.15307(6) 0.47598(9) 0.0337(2) Uani 1 2 d S
N N 0.5000 -0.10009(14) 0.1580(3) 0.0181(5) Uani 1 2 d S
C C 0.5000 -0.12144(17) 0.2911(3) 0.0183(5) Uani 1 2 d S
N1 N 0.28077(6) 0.15213(10) 0.43102(19) 0.0156(3) Uani 1 1 d .
C2 C 0.27550(7) 0.23418(11) 0.4466(2) 0.0148(3) Uani 1 1 d .
C3 C 0.31477(7) 0.29331(12) 0.3686(2) 0.0187(4) Uani 1 1 d .
H3 H 0.3068(10) 0.3525(16) 0.379(3) 0.021(6) Uiso 1 1 d .
C4 C 0.36180(7) 0.26439(12) 0.2726(2) 0.0182(4) Uani 1 1 d .
H4 H 0.3896(10) 0.3028(17) 0.221(3) 0.023(6) Uiso 1 1 d .
C5 C 0.41661(7) 0.14068(12) 0.1575(2) 0.0152(4) Uani 1 1 d .
H5 H 0.4447(8) 0.1776(13) 0.101(2) 0.007(4) Uiso 1 1 d .
N6 N 0.42371(6) 0.05947(10) 0.13865(18) 0.0147(3) Uani 1 1 d .
C7 C 0.38164(7) 0.00765(13) 0.2137(2) 0.0174(4) Uani 1 1 d .
H7 H 0.3876(10) -0.0480(18) 0.194(3) 0.026(6) Uiso 1 1 d .
C8 C 0.33412(8) 0.03573(12) 0.3076(2) 0.0184(4) Uani 1 1 d .
H8 H 0.3053(9) -0.0039(16) 0.353(3) 0.016(5) Uiso 1 1 d .
C9 C 0.32722(7) 0.12253(11) 0.3333(2) 0.0145(3) Uani 1 1 d .
C10 C 0.36925(7) 0.17704(11) 0.2542(2) 0.0138(3) Uani 1 1 d .

loop_
_atom_site_aniso_label
_atom_site_aniso_U_11
_atom_site_aniso_U_22
_atom_site_aniso_U_33
_atom_site_aniso_U_23
_atom_site_aniso_U_13
_atom_site_aniso_U_12
Co 0.00832(18) 0.0113(2) 0.0112(2) -0.00319(18) 0.000 0.000
S 0.0368(4) 0.0464(5) 0.0180(4) 0.0042(3) 0.000 0.000
N 0.0151(9) 0.0186(11) 0.0205(13) 0.0023(9) 0.000 0.000
C 0.0111(9) 0.0215(13) 0.0222(15) -0.0016(10) 0.000 0.000
N1 0.0138(6) 0.0176(7) 0.0153(8) -0.0029(6) 0.0028(5) 0.0017(5)
C2 0.0106(6) 0.0198(9) 0.0141(9) -0.0040(7) 0.0002(6) 0.0008(6)
C3 0.0164(7) 0.0162(10) 0.0233(10) -0.0047(7) 0.0048(6) 0.0003(6)
C4 0.0156(7) 0.0167(10) 0.0223(10) -0.0031(7) 0.0059(6) -0.0021(6)
C5 0.0114(7) 0.0191(9) 0.0150(10) -0.0024(7) 0.0016(6) 0.0000(6)
N6 0.0111(5) 0.0189(7) 0.0142(8) -0.0048(6) 0.0012(5) 0.0011(5)
C7 0.0160(7) 0.0140(10) 0.0223(10) -0.0030(7) 0.0022(6) 0.0014(6)
C8 0.0168(7) 0.0178(9) 0.0207(10) -0.0005(7) 0.0041(7) -0.0012(6)
C9 0.0120(6) 0.0181(9) 0.0135(9) -0.0025(6) -0.0001(5) 0.0007(6)
C10 0.0113(6) 0.0164(9) 0.0135(8) -0.0024(6) -0.0001(5) 0.0003(6)

loop_
_atom_type_symbol
_atom_type_description
_atom_type_scat_dispersion_real
_atom_type_scat_dispersion_imag
_atom_type_scat_source
Co Co .3494 .9721 'International Tables Vol C Tables 4.2.6.8 and 6.1.1.4'
S S .1246 .1234 'International Tables Vol C Tables 4.2.6.8 and 6.1.1.4'
N N .0061 .0033 'International Tables Vol C Tables 4.2.6.8 and 6.1.1.4'
C C .0033 .0016 'International Tables Vol C Tables 4.2.6.8 and 6.1.1.4'
H H .0000 .0000 'International Tables Vol C Tables 4.2.6.8 and 6.1.1.4'

loop_
_exptl_crystal_face_index_h
_exptl_crystal_face_index_k
_exptl_crystal_face_index_l
_exptl_crystal_face_perp_dist
-1 1 0 0.029
1 -1 0 0.033
1 1 0 0.075
-1 -1 0 0.030
2 0 1 0.262
1 2 -1 0.219
-1 -2 1 0.226
-2 -1 -1 0.236

loop_
_geom_angle_atom_site_label_1
_geom_angle_atom_site_label_2
_geom_angle_atom_site_label_3
_geom_angle
_geom_angle_site_symmetry_1
_geom_angle_site_symmetry_3
N Co N 180.0 9_655 .
N Co N6 90.33(6) 9_655 .
N Co N6 89.67(6) . .
N Co N6 89.67(6) 9_655 2
N Co N6 90.33(6) . 2
N6 Co N6 84.96(7) . 2
N Co N6 90.33(6) 9_655 10_655
N Co N6 89.67(6) . 10_655
N6 Co N6 95.04(7) . 10_655
N6 Co N6 180.0 2 10_655
N Co N6 89.67(6) 9_655 9_655
N Co N6 90.33(6) . 9_655
N6 Co N6 180.00(4) . 9_655
N6 Co N6 95.04(7) 2 9_655
N6 Co N6 84.96(7) 10_655 9_655
C N Co 146.7(2) . .
N C S 178.9(3) . .
C2 N1 C9 117.51(15) . .
N1 C2 C3 124.04(15) . .
N1 C2 C2 117.06(19) . 13_556
C3 C2 C2 118.9(2) . 13_556
C4 C3 C2 118.89(17) . .
C3 C4 C10 118.67(16) . .
N6 C5 C10 123.56(16) . .
C5 N6 C7 117.43(14) . .
C5 N6 Co 124.72(11) . .
C7 N6 Co 117.84(12) . .
C8 C7 N6 123.89(18) . .
C7 C8 C9 119.29(17) . .
N1 C9 C8 120.32(15) . .
N1 C9 C10 122.02(16) . .
C8 C9 C10 117.65(15) . .
C4 C10 C9 118.83(15) . .
C4 C10 C5 123.04(16) . .
C9 C10 C5 118.12(16) . .

loop_
_geom_bond_atom_site_label_1
_geom_bond_atom_site_label_2
_geom_bond_distance
_geom_bond_site_symmetry_2
Co N 2.071(2) 9_655
Co N 2.071(2) .
Co N6 2.2175(13) .
Co N6 2.2175(13) 2
Co N6 2.2175(13) 10_655
Co N6 2.2175(13) 9_655
S C 1.627(3) .
N C 1.165(4) .
N1 C2 1.317(2) .
N1 C9 1.372(2) .
C2 C3 1.422(2) .
C2 C2 1.499(3) 13_556
C3 C4 1.369(2) .
C4 C10 1.408(2) .
C5 N6 1.311(2) .
C5 C10 1.422(2) .
N6 C7 1.374(2) .
C7 C8 1.362(2) .
C8 C9 1.406(3) .
C9 C10 1.415(2) .
